data_7126281
loop_
_publ_author_name
'Vassaki, Maria'
'Papathanasiou, Konstantinos E.'
'Hadjicharalambous, Chrystalleni'
'Chandrinou, Daphne'
'Turhanen, Petri'
'Choquesillo-Lazarte, Duane'
'Demadis, Konstantinos D.'

_publ_section_title
;
 Self-sacrificial MOFs for ultra-long controlled release of bisphosphonate
 anti-osteoporotic drugs.
;
_journal_issue 38
_journal_name_full 'Chemical communications (Cambridge, England)'
_journal_page_first 5166
_journal_page_last 5169
_journal_paper_doi 10.1039/d0cc00439a
_journal_volume 56
_journal_year 2020
_chemical_formula_moiety 'C12 H36 Mg N2 O16 P4, 2(H2 O)'
_chemical_formula_sum 'C12 H40 Mg N2 O18 P4'
_chemical_formula_weight 648.65
_space_group_crystal_system monoclinic
_space_group_IT_number 14
_space_group_name_Hall '-P 2ybc'
_space_group_name_H-M_alt 'P 1 21/c 1'
_atom_sites_solution_hydrogens mixed
_atom_sites_solution_primary dual
_audit_creation_date 2017-01-30
_audit_creation_method
;
Olex2 1.2
(compiled 2017.01.04 svn.r3372 for OlexSys, GUI svn.r5292)
;
_audit_update_record
;
2019-02-19 deposited with the CCDC.	2020-03-27 downloaded from the CCDC.
;
_cell_angle_alpha 90
_cell_angle_beta 101.214(2)
_cell_angle_gamma 90
_cell_formula_units_Z 4
_cell_length_a 14.6810(6)
_cell_length_b 13.1202(6)
_cell_length_c 13.8859(7)
_cell_measurement_reflns_used 5170
_cell_measurement_temperature 293(2)
_cell_measurement_theta_max 27.505
_cell_measurement_theta_min 2.733
_cell_volume 2623.6(2)
_computing_cell_refinement 'SAINT v8.37A (Bruker, 2015)'
_computing_data_collection 'Bruker Apex3, 2016'
_computing_data_reduction 'SAINT v8.37A (Bruker, 2015)'
_computing_molecular_graphics 'Olex2 (Dolomanov et al., 2009)'
_computing_publication_material 'Olex2 (Dolomanov et al., 2009)'
_computing_structure_refinement 'XL (Sheldrick, 2008)'
_computing_structure_solution 'XT (Sheldrick, 2015)'
_diffrn_ambient_temperature 293(2)
_diffrn_measured_fraction_theta_full 0.996
_diffrn_measured_fraction_theta_max 0.994
_diffrn_measurement_device_type 'Bruker APEX-II CCD'
_diffrn_measurement_method '\f and \w scans'
_diffrn_radiation_monochromator multilayer
_diffrn_radiation_type MoK\a
_diffrn_radiation_wavelength 0.71073
_diffrn_reflns_av_unetI/netI 0.0331
_diffrn_reflns_Laue_measured_fraction_full 0.996
_diffrn_reflns_Laue_measured_fraction_max 0.994
_diffrn_reflns_limit_h_max 19
_diffrn_reflns_limit_h_min 0
_diffrn_reflns_limit_k_max 0
_diffrn_reflns_limit_k_min -17
_diffrn_reflns_limit_l_max 17
_diffrn_reflns_limit_l_min -18
_diffrn_reflns_number 6041
_diffrn_reflns_point_group_measured_fraction_full 0.996
_diffrn_reflns_point_group_measured_fraction_max 0.994
_diffrn_reflns_theta_full 25.242
_diffrn_reflns_theta_max 27.515
_diffrn_reflns_theta_min 2.413
_diffrn_source 'high brilliance microfocus sealed tube'
_diffrn_standards_number 0
_exptl_absorpt_coefficient_mu 0.395
_exptl_absorpt_correction_T_max 0.745553
_exptl_absorpt_correction_T_min 0.520130
_exptl_absorpt_correction_type multi-scan
_exptl_absorpt_process_details
;
 TWINABS-2012/1 (Bruker,2012) was used for absorption correction.
 
For component 1:
 wR2(int) was 0.1192 before and 0.0389 after correction.
 The Ratio of minimum to maximum transmission not present.
 The \l/2 correction factor is Not present
 
For component 2:
 wR2(int) was 0.0879 before and 0.0412 after correction.
 The Ratio of minimum to maximum transmission is 0.70.
 The \l/2 correction factor is Not present

Final HKLF 4 output contains 25705 reflections, Rint = 0.0338
 (15927 with I > 3sig(I), Rint = 0.0278)
;
_exptl_crystal_colour colourless
_exptl_crystal_colour_primary colourless
_exptl_crystal_density_diffrn 1.642
_exptl_crystal_description prism
_exptl_crystal_F_000 1368
_exptl_crystal_size_max 0.13
_exptl_crystal_size_mid 0.13
_exptl_crystal_size_min 0.12
_refine_diff_density_max 0.513
_refine_diff_density_min -0.390
_refine_diff_density_rms 0.076
_refine_ls_extinction_method none
_refine_ls_goodness_of_fit_ref 1.075
_refine_ls_hydrogen_treatment constr
_refine_ls_matrix_type full
_refine_ls_number_parameters 349
_refine_ls_number_reflns 6041
_refine_ls_number_restraints 0
_refine_ls_restrained_S_all 1.075
_refine_ls_R_factor_all 0.0521
_refine_ls_R_factor_gt 0.0387
_refine_ls_shift/su_max 0.001
_refine_ls_shift/su_mean 0.000
_refine_ls_structure_factor_coef Fsqd
_refine_ls_weighting_details 'w=1/[\s^2^(Fo^2^)+(0.0423P)^2^+2.1580P] where P=(Fo^2^+2Fc^2^)/3'
_refine_ls_weighting_scheme calc
_refine_ls_wR_factor_gt 0.0911
_refine_ls_wR_factor_ref 0.0976
_reflns_Friedel_coverage 0.000
_reflns_number_gt 5106
_reflns_number_total 6041
_reflns_threshold_expression 'I > 2\s(I)'
_cod_data_source_file d0cc00439a2.cif
_cod_data_source_block mgp6_5
_cod_depositor_comments 'Adding full bibliography for 7126280--7126282.cif.'
_cod_database_code 7126281
_shelx_shelxl_version_number 2014/7
_shelx_space_group_comment
;
The symmetry employed for this shelxl refinement is uniquely defined
by the following loop, which should always be used as a source of
symmetry information in preference to the above space-group names.
They are only intended as comments.
;
_shelx_estimated_absorpt_t_max 0.954
_shelx_estimated_absorpt_t_min 0.950
_olex2_refinement_description
;
1. Twinned data refinement
 Scales: 0.5855(9) 0.4145(9)
2. Fixed Uiso
 At 1.2 times of:
  All C(H,H) groups, All N(H,H,H) groups
 At 1.5 times of:
  All O(H) groups, All O(H,H) groups
3.a Riding coordinates:
 O7(H7), O15(H15A,H15B)
3.b Free rotating group:
 O17(H17A,H17B), O18(H18A,H18B)
3.c Rotating group:
 O16(H16A,H16B)
3.d Secondary CH2 refined with riding coordinates:
 C2(H2D,H2E), C3(H3A,H3B), C4(H4A,H4B), C5(H5A,H5B), C6(H6A,H6B), C8(H8A,H8B),
 C9(H9A,H9B), C10(H10A,H10B), C11(H11A,H11B), C12(H12A,H12B)
3.e Idealised Me refined as rotating group:
 N1(H1A,H1B,H1C), N2(H2A,H2B,H2C)
3.f Idealised tetrahedral OH refined as rotating group:
 O2(H2), O5(H5), O9(H9), O12(H12), O14(H14)
;
_olex2_submission_special_instructions 'No special instructions were received'

loop_
_space_group_symop_operation_xyz
'x, y, z'
'-x, y+1/2, -z+1/2'
'-x, -y, -z'
'x, -y-1/2, z-1/2'

loop_
_atom_site_label
_atom_site_type_symbol
_atom_site_fract_x
_atom_site_fract_y
_atom_site_fract_z
_atom_site_U_iso_or_equiv
_atom_site_adp_type
_atom_site_occupancy
_atom_site_site_symmetry_order
_atom_site_calc_flag
_atom_site_refinement_flags_posn
_atom_site_refinement_flags_adp
_atom_site_refinement_flags_occupancy
_atom_site_disorder_assembly
_atom_site_disorder_group
P1 P 0.92365(4) 0.61432(5) 0.65907(5) 0.01469(14) Uani 1 1 d . . . . .
Mg1 Mg 0.74777(5) 0.51590(6) 0.50014(6) 0.01153(17) Uani 1 1 d . . . . .
O1 O 0.83721(12) 0.61581(14) 0.58185(14) 0.0207(4) Uani 1 1 d . . . . .
N1 N 1.21996(17) 0.25775(19) 1.17602(19) 0.0301(6) Uani 1 1 d . . . . .
H1A H 1.2122 0.1967 1.1478 0.036 Uiso 1 1 calc GR . . . .
H1B H 1.1746 0.2691 1.2089 0.036 Uiso 1 1 calc GR . . . .
H1C H 1.2745 0.2598 1.2173 0.036 Uiso 1 1 calc GR . . . .
C1 C 0.93521(17) 0.4871(2) 0.71700(17) 0.0156(5) Uani 1 1 d . . . . .
P2 P 0.92417(4) 0.38605(5) 0.62296(5) 0.01215(13) Uani 1 1 d . . . . .
O2 O 1.01363(12) 0.62740(15) 0.61441(14) 0.0228(4) Uani 1 1 d . . . . .
H2 H 1.0018 0.6128 0.5559 0.034 Uiso 1 1 calc GR . . . .
N2 N 0.29557(17) 0.76134(18) -0.13430(19) 0.0277(6) Uani 1 1 d . . . . .
H2A H 0.2677 0.7586 -0.1972 0.033 Uiso 1 1 calc GR . . . .
H2B H 0.3542 0.7812 -0.1299 0.033 Uiso 1 1 calc GR . . . .
H2C H 0.2659 0.8056 -0.1028 0.033 Uiso 1 1 calc GR . . . .
C2 C 1.0263(2) 0.4829(3) 0.7932(2) 0.0288(7) Uani 1 1 d . . . . .
H2D H 1.0753 0.4605 0.7602 0.035 Uiso 1 1 calc R . . . .
H2E H 1.0415 0.5516 0.8168 0.035 Uiso 1 1 calc R . . . .
P3 P 0.57509(4) 0.65147(5) 0.37437(5) 0.01271(14) Uani 1 1 d . . . . .
O3 O 0.92869(13) 0.69248(15) 0.73958(14) 0.0237(4) Uani 1 1 d . . . . .
C3 C 1.0272(2) 0.4149(3) 0.8810(2) 0.0340(7) Uani 1 1 d . . . . .
H3A H 1.0093 0.3464 0.8586 0.041 Uiso 1 1 calc R . . . .
H3B H 0.9818 0.4395 0.9177 0.041 Uiso 1 1 calc R . . . .
P4 P 0.57112(4) 0.42104(5) 0.34359(5) 0.01249(14) Uani 1 1 d . . . . .
O4 O 0.83032(12) 0.39555(13) 0.55698(13) 0.0164(4) Uani 1 1 d . . . . .
C4 C 1.1218(2) 0.4117(3) 0.9478(2) 0.0370(8) Uani 1 1 d . . . . .
H4A H 1.1676 0.3899 0.9104 0.044 Uiso 1 1 calc R . . . .
H4B H 1.1385 0.4797 0.9725 0.044 Uiso 1 1 calc R . . . .
O5 O 0.92127(12) 0.28384(14) 0.68066(14) 0.0226(4) Uani 1 1 d . . . . .
H5 H 0.9744 0.2657 0.7041 0.034 Uiso 1 1 calc GR . . . .
C5 C 1.1239(2) 0.3403(3) 1.0333(2) 0.0337(7) Uani 1 1 d . . . . .
H5A H 1.0781 0.3622 1.0707 0.040 Uiso 1 1 calc R . . . .
H5B H 1.1073 0.2723 1.0087 0.040 Uiso 1 1 calc R . . . .
O6 O 1.00648(12) 0.39177(14) 0.57393(14) 0.0216(4) Uani 1 1 d . . . . .
C6 C 1.2175(2) 0.3371(2) 1.0995(2) 0.0287(6) Uani 1 1 d . . . . .
H6A H 1.2646 0.3226 1.0611 0.034 Uiso 1 1 calc R . . . .
H6B H 1.2313 0.4031 1.1305 0.034 Uiso 1 1 calc R . . . .
O7 O 0.85426(13) 0.48000(16) 0.76396(14) 0.0239(4) Uani 1 1 d . . . . .
H7 H 0.8369 0.4206 0.7633 0.036 Uiso 1 1 d R . . . .
C7 C 0.55976(17) 0.54738(19) 0.28320(18) 0.0155(5) Uani 1 1 d . . . . .
O8 O 0.66073(12) 0.63392(13) 0.45147(13) 0.0159(4) Uani 1 1 d . . . . .
C8 C 0.46744(19) 0.5661(2) 0.2104(2) 0.0271(6) Uani 1 1 d . . . . .
H8A H 0.4170 0.5536 0.2448 0.033 Uiso 1 1 calc R . . . .
H8B H 0.4649 0.6376 0.1923 0.033 Uiso 1 1 calc R . . . .
O9 O 0.48589(12) 0.65047(15) 0.42222(13) 0.0204(4) Uani 1 1 d . . . . .
H9 H 0.4990 0.6257 0.4774 0.031 Uiso 1 1 calc GR . . . .
C9 C 0.4498(3) 0.5046(3) 0.1181(3) 0.0429(9) Uani 1 1 d . . . . .
H9A H 0.4419 0.4336 0.1342 0.051 Uiso 1 1 calc R . . . .
H9B H 0.5033 0.5092 0.0869 0.051 Uiso 1 1 calc R . . . .
O10 O 0.57505(12) 0.74880(13) 0.31687(14) 0.0204(4) Uani 1 1 d . . . . .
C10 C 0.3629(3) 0.5411(3) 0.0456(3) 0.0412(9) Uani 1 1 d . . . . .
H10A H 0.3484 0.4913 -0.0068 0.049 Uiso 1 1 calc R . . . .
H10B H 0.3111 0.5421 0.0797 0.049 Uiso 1 1 calc R . . . .
O11 O 0.66436(12) 0.41627(13) 0.41146(13) 0.0183(4) Uani 1 1 d . . . . .
C11 C 0.3696(2) 0.6451(2) -0.0003(2) 0.0331(7) Uani 1 1 d . . . . .
H11A H 0.3646 0.6977 0.0474 0.040 Uiso 1 1 calc R . . . .
H11B H 0.4295 0.6520 -0.0191 0.040 Uiso 1 1 calc R . . . .
O12 O 0.57257(12) 0.34027(14) 0.26120(14) 0.0199(4) Uani 1 1 d . . . . .
H12 H 0.5194 0.3214 0.2390 0.030 Uiso 1 1 calc GR . . . .
C12 C 0.2936(2) 0.6588(2) -0.0893(2) 0.0301(7) Uani 1 1 d . . . . .
H12A H 0.3001 0.6073 -0.1376 0.036 Uiso 1 1 calc R . . . .
H12B H 0.2339 0.6488 -0.0706 0.036 Uiso 1 1 calc R . . . .
O13 O 0.48795(12) 0.40617(14) 0.39141(14) 0.0206(4) Uani 1 1 d . . . . .
O14 O 0.63905(13) 0.55383(15) 0.23476(14) 0.0232(4) Uani 1 1 d . . . . .
H14 H 0.6337 0.6043 0.1992 0.035 Uiso 1 1 calc GR . . . .
O15 O 0.81823(13) 0.54001(16) 0.38375(14) 0.0251(4) Uani 1 1 d . . . . .
H15A H 0.7806 0.5325 0.3286 0.038 Uiso 1 1 d R . . . .
H15B H 0.8772 0.5386 0.4050 0.038 Uiso 1 1 d R . . . .
O16 O 0.68069(13) 0.49482(15) 0.62032(14) 0.0217(4) Uani 1 1 d . . . . .
H16A H 0.6299 0.5301 0.6124 0.033 Uiso 1 1 d GR . . . .
H16B H 0.7167 0.5145 0.6740 0.033 Uiso 1 1 d GR . . . .
O17 O 0.7955(2) 0.2703(3) 0.3365(2) 0.0767(11) Uani 1 1 d . . . . .
H17A H 0.7655 0.2973 0.3765 0.115 Uiso 1 1 d G . . . .
H17B H 0.8533 0.2790 0.3573 0.115 Uiso 1 1 d G . . . .
O18 O 0.34962(19) 0.24333(19) 0.36995(19) 0.0463(7) Uani 1 1 d . . . . .
H18A H 0.3221 0.2618 0.4156 0.069 Uiso 1 1 d G . . . .
H18B H 0.3924 0.2857 0.3654 0.069 Uiso 1 1 d G . . . .

loop_
_atom_site_aniso_label
_atom_site_aniso_U_11
_atom_site_aniso_U_22
_atom_site_aniso_U_33
_atom_site_aniso_U_23
_atom_site_aniso_U_13
_atom_site_aniso_U_12
P1 0.0120(3) 0.0173(3) 0.0139(3) -0.0041(2) 0.0005(2) -0.0035(2)
Mg1 0.0084(4) 0.0128(4) 0.0124(4) 0.0014(3) -0.0005(3) 0.0004(3)
O1 0.0162(9) 0.0169(9) 0.0255(10) -0.0012(8) -0.0047(8) -0.0037(7)
N1 0.0267(13) 0.0289(13) 0.0344(15) -0.0023(11) 0.0052(11) 0.0064(11)
C1 0.0134(12) 0.0230(13) 0.0103(11) 0.0005(9) 0.0019(10) -0.0020(10)
P2 0.0091(3) 0.0150(3) 0.0119(3) 0.0025(2) 0.0010(2) 0.0019(2)
O2 0.0175(9) 0.0327(11) 0.0182(9) -0.0029(8) 0.0038(8) -0.0056(8)
N2 0.0218(12) 0.0249(13) 0.0367(15) 0.0043(11) 0.0066(11) 0.0056(10)
C2 0.0176(14) 0.0480(19) 0.0179(14) 0.0045(13) -0.0039(11) -0.0043(13)
P3 0.0102(3) 0.0134(3) 0.0134(3) 0.0027(2) -0.0005(2) 0.0023(2)
O3 0.0229(10) 0.0260(10) 0.0229(10) -0.0127(8) 0.0057(8) -0.0087(8)
C3 0.0352(17) 0.0391(18) 0.0241(16) 0.0030(14) -0.0031(14) 0.0002(14)
P4 0.0103(3) 0.0138(3) 0.0124(3) -0.0014(2) -0.0002(2) -0.0018(2)
O4 0.0135(9) 0.0171(9) 0.0161(9) 0.0001(7) -0.0031(7) 0.0040(7)
C4 0.0308(17) 0.054(2) 0.0234(16) 0.0056(15) -0.0020(13) 0.0044(15)
O5 0.0159(9) 0.0211(9) 0.0289(11) 0.0119(8) -0.0005(8) 0.0022(8)
C5 0.0349(17) 0.0371(17) 0.0253(15) -0.0024(13) -0.0032(13) 0.0016(14)
O6 0.0157(9) 0.0273(10) 0.0238(10) -0.0024(8) 0.0088(8) -0.0017(8)
C6 0.0253(15) 0.0305(16) 0.0294(16) 0.0004(12) 0.0030(13) 0.0063(13)
O7 0.0184(9) 0.0338(11) 0.0215(10) -0.0005(8) 0.0093(8) -0.0017(8)
C7 0.0141(12) 0.0194(12) 0.0120(11) 0.0004(9) 0.0002(10) -0.0014(10)
O8 0.0121(8) 0.0165(9) 0.0164(9) 0.0018(7) -0.0037(7) 0.0025(7)
C8 0.0214(14) 0.0352(16) 0.0213(15) 0.0023(12) -0.0041(11) 0.0010(13)
O9 0.0124(9) 0.0300(10) 0.0191(9) 0.0018(8) 0.0035(8) 0.0043(8)
C9 0.056(2) 0.0279(16) 0.0338(18) -0.0014(14) -0.0173(17) 0.0045(16)
O10 0.0198(9) 0.0155(9) 0.0239(10) 0.0072(7) -0.0004(8) 0.0012(7)
C10 0.045(2) 0.0381(19) 0.0296(17) 0.0082(15) -0.0181(15) -0.0094(16)
O11 0.0144(9) 0.0161(9) 0.0208(9) 0.0007(7) -0.0056(7) -0.0007(7)
C11 0.0306(16) 0.0307(16) 0.0330(17) -0.0013(14) -0.0060(14) -0.0047(13)
O12 0.0152(9) 0.0217(10) 0.0216(10) -0.0086(8) 0.0005(8) -0.0023(8)
C12 0.0332(16) 0.0240(14) 0.0308(16) 0.0053(12) 0.0008(13) -0.0026(13)
O13 0.0172(9) 0.0239(10) 0.0223(10) 0.0011(8) 0.0080(8) -0.0025(8)
O14 0.0249(10) 0.0259(10) 0.0221(10) 0.0042(8) 0.0123(9) -0.0005(8)
O15 0.0153(9) 0.0406(12) 0.0190(10) 0.0031(9) 0.0026(8) -0.0035(8)
O16 0.0152(9) 0.0310(11) 0.0191(10) 0.0017(8) 0.0040(8) 0.0011(8)
O17 0.0504(18) 0.128(3) 0.0535(19) -0.036(2) 0.0145(15) -0.011(2)
O18 0.0590(17) 0.0442(15) 0.0406(15) -0.0204(12) 0.0217(13) -0.0139(13)

loop_
_atom_type_symbol
_atom_type_description
_atom_type_scat_dispersion_real
_atom_type_scat_dispersion_imag
_atom_type_scat_source
C C 0.0033 0.0016 'International Tables Vol C Tables 4.2.6.8 and 6.1.1.4'
H H 0.0000 0.0000 'International Tables Vol C Tables 4.2.6.8 and 6.1.1.4'
Mg Mg 0.0486 0.0363 'International Tables Vol C Tables 4.2.6.8 and 6.1.1.4'
N N 0.0061 0.0033 'International Tables Vol C Tables 4.2.6.8 and 6.1.1.4'
O O 0.0106 0.0060 'International Tables Vol C Tables 4.2.6.8 and 6.1.1.4'
P P 0.1023 0.0942 'International Tables Vol C Tables 4.2.6.8 and 6.1.1.4'

loop_
_geom_angle_atom_site_label_1
_geom_angle_atom_site_label_2
_geom_angle_atom_site_label_3
_geom_angle
_geom_angle_site_symmetry_1
_geom_angle_site_symmetry_3
_geom_angle_publ_flag
O1 P1 C1 108.53(11) . . ?
O1 P1 O2 112.13(11) . . ?
O1 P1 O3 115.82(11) . . ?
O2 P1 C1 104.90(11) . . ?
O3 P1 C1 107.74(11) . . ?
O3 P1 O2 107.09(11) . . ?
O1 Mg1 O4 90.71(8) . . ?
O1 Mg1 O8 89.45(8) . . ?
O1 Mg1 O15 88.35(8) . . ?
O1 Mg1 O16 89.61(8) . . ?
O4 Mg1 O15 93.97(8) . . ?
O4 Mg1 O16 85.80(8) . . ?
O8 Mg1 O4 175.95(8) . . ?
O8 Mg1 O15 90.08(8) . . ?
O8 Mg1 O16 90.16(8) . . ?
O11 Mg1 O1 175.97(8) . . ?
O11 Mg1 O4 88.82(8) . . ?
O11 Mg1 O8 91.30(8) . . ?
O11 Mg1 O15 87.69(8) . . ?
O11 Mg1 O16 94.34(8) . . ?
O15 Mg1 O16 177.95(9) . . ?
P1 O1 Mg1 139.20(12) . . ?
H1A N1 H1B 109.5 . . ?
H1A N1 H1C 109.5 . . ?
H1B N1 H1C 109.5 . . ?
C6 N1 H1A 109.5 . . ?
C6 N1 H1B 109.5 . . ?
C6 N1 H1C 109.5 . . ?
P2 C1 P1 110.68(12) . . ?
C2 C1 P1 109.03(19) . . ?
C2 C1 P2 114.0(2) . . ?
O7 C1 P1 103.73(16) . . ?
O7 C1 P2 107.58(16) . . ?
O7 C1 C2 111.3(2) . . ?
O4 P2 C1 108.39(11) . . ?
O4 P2 O5 105.65(10) . . ?
O5 P2 C1 105.09(11) . . ?
O6 P2 C1 108.51(11) . . ?
O6 P2 O4 116.28(11) . . ?
O6 P2 O5 112.29(11) . . ?
P1 O2 H2 109.5 . . ?
H2A N2 H2B 109.5 . . ?
H2A N2 H2C 109.5 . . ?
H2B N2 H2C 109.5 . . ?
C12 N2 H2A 109.5 . . ?
C12 N2 H2B 109.5 . . ?
C12 N2 H2C 109.5 . . ?
C1 C2 H2D 108.2 . . ?
C1 C2 H2E 108.2 . . ?
H2D C2 H2E 107.3 . . ?
C3 C2 C1 116.6(2) . . ?
C3 C2 H2D 108.2 . . ?
C3 C2 H2E 108.2 . . ?
O8 P3 C7 110.42(11) . . ?
O8 P3 O9 110.26(10) . . ?
O8 P3 O10 114.95(10) . . ?
O9 P3 C7 106.37(11) . . ?
O10 P3 C7 106.04(11) . . ?
O10 P3 O9 108.38(10) . . ?
C2 C3 H3A 109.2 . . ?
C2 C3 H3B 109.2 . . ?
C2 C3 C4 112.0(3) . . ?
H3A C3 H3B 107.9 . . ?
C4 C3 H3A 109.2 . . ?
C4 C3 H3B 109.2 . . ?
O11 P4 C7 108.17(11) . . ?
O11 P4 O12 106.86(10) . . ?
O11 P4 O13 115.70(11) . . ?
O12 P4 C7 106.77(11) . . ?
O13 P4 C7 107.78(11) . . ?
O13 P4 O12 111.17(11) . . ?
P2 O4 Mg1 134.46(11) . . ?
C3 C4 H4A 109.2 . . ?
C3 C4 H4B 109.2 . . ?
H4A C4 H4B 107.9 . . ?
C5 C4 C3 112.1(3) . . ?
C5 C4 H4A 109.2 . . ?
C5 C4 H4B 109.2 . . ?
P2 O5 H5 109.5 . . ?
C4 C5 H5A 109.2 . . ?
C4 C5 H5B 109.2 . . ?
H5A C5 H5B 107.9 . . ?
C6 C5 C4 112.1(3) . . ?
C6 C5 H5A 109.2 . . ?
C6 C5 H5B 109.2 . . ?
N1 C6 C5 110.5(3) . . ?
N1 C6 H6A 109.5 . . ?
N1 C6 H6B 109.5 . . ?
C5 C6 H6A 109.5 . . ?
C5 C6 H6B 109.5 . . ?
H6A C6 H6B 108.1 . . ?
C1 O7 H7 109.4 . . ?
P3 C7 P4 111.33(12) . . ?
C8 C7 P3 107.78(18) . . ?
C8 C7 P4 115.42(18) . . ?
O14 C7 P3 105.78(16) . . ?
O14 C7 P4 104.58(16) . . ?
O14 C7 C8 111.5(2) . . ?
P3 O8 Mg1 137.47(11) . . ?
C7 C8 H8A 108.0 . . ?
C7 C8 H8B 108.0 . . ?
H8A C8 H8B 107.2 . . ?
C9 C8 C7 117.3(2) . . ?
C9 C8 H8A 108.0 . . ?
C9 C8 H8B 108.0 . . ?
P3 O9 H9 109.5 . . ?
C8 C9 H9A 109.2 . . ?
C8 C9 H9B 109.2 . . ?
C8 C9 C10 112.1(3) . . ?
H9A C9 H9B 107.9 . . ?
C10 C9 H9A 109.2 . . ?
C10 C9 H9B 109.2 . . ?
C9 C10 H10A 108.2 . . ?
C9 C10 H10B 108.2 . . ?
H10A C10 H10B 107.4 . . ?
C11 C10 C9 116.2(3) . . ?
C11 C10 H10A 108.2 . . ?
C11 C10 H10B 108.2 . . ?
P4 O11 Mg1 136.02(11) . . ?
C10 C11 H11A 109.5 . . ?
C10 C11 H11B 109.5 . . ?
H11A C11 H11B 108.1 . . ?
C12 C11 C10 110.8(3) . . ?
C12 C11 H11A 109.5 . . ?
C12 C11 H11B 109.5 . . ?
P4 O12 H12 109.5 . . ?
N2 C12 C11 112.5(3) . . ?
N2 C12 H12A 109.1 . . ?
N2 C12 H12B 109.1 . . ?
C11 C12 H12A 109.1 . . ?
C11 C12 H12B 109.1 . . ?
H12A C12 H12B 107.8 . . ?
C7 O14 H14 109.5 . . ?
Mg1 O15 H15A 109.9 . . ?
Mg1 O15 H15B 110.2 . . ?
H15A O15 H15B 137.4 . . ?
Mg1 O16 H16A 110.6 . . ?
Mg1 O16 H16B 109.9 . . ?
H16A O16 H16B 108.4 . . ?
H17A O17 H17B 109.5 . . ?
H18A O18 H18B 109.5 . . ?

loop_
_geom_bond_atom_site_label_1
_geom_bond_atom_site_label_2
_geom_bond_distance
_geom_bond_site_symmetry_2
_geom_bond_publ_flag
P1 O1 1.4937(19) . ?
P1 C1 1.846(3) . ?
P1 O2 1.5741(18) . ?
P1 O3 1.5082(19) . ?
Mg1 O1 2.037(2) . ?
Mg1 O4 2.0526(19) . ?
Mg1 O8 2.0376(19) . ?
Mg1 O11 2.034(2) . ?
Mg1 O15 2.105(2) . ?
Mg1 O16 2.114(2) . ?
N1 H1A 0.8900 . ?
N1 H1B 0.8900 . ?
N1 H1C 0.8900 . ?
N1 C6 1.483(4) . ?
C1 P2 1.846(3) . ?
C1 C2 1.536(4) . ?
C1 O7 1.465(3) . ?
P2 O4 1.5040(18) . ?
P2 O5 1.5669(18) . ?
P2 O6 1.4998(18) . ?
O2 H2 0.8200 . ?
N2 H2A 0.8900 . ?
N2 H2B 0.8900 . ?
N2 H2C 0.8900 . ?
N2 C12 1.486(4) . ?
C2 H2D 0.9700 . ?
C2 H2E 0.9700 . ?
C2 C3 1.509(4) . ?
P3 C7 1.846(3) . ?
P3 O8 1.5021(18) . ?
P3 O9 1.5795(18) . ?
P3 O10 1.5060(18) . ?
C3 H3A 0.9700 . ?
C3 H3B 0.9700 . ?
C3 C4 1.514(4) . ?
P4 C7 1.850(3) . ?
P4 O11 1.5048(18) . ?
P4 O12 1.5626(18) . ?
P4 O13 1.5118(18) . ?
C4 H4A 0.9700 . ?
C4 H4B 0.9700 . ?
C4 C5 1.507(4) . ?
O5 H5 0.8200 . ?
C5 H5A 0.9700 . ?
C5 H5B 0.9700 . ?
C5 C6 1.498(4) . ?
C6 H6A 0.9700 . ?
C6 H6B 0.9700 . ?
O7 H7 0.8198 . ?
C7 C8 1.545(3) . ?
C7 O14 1.456(3) . ?
C8 H8A 0.9700 . ?
C8 H8B 0.9700 . ?
C8 C9 1.495(4) . ?
O9 H9 0.8200 . ?
C9 H9A 0.9700 . ?
C9 H9B 0.9700 . ?
C9 C10 1.540(4) . ?
C10 H10A 0.9700 . ?
C10 H10B 0.9700 . ?
C10 C11 1.517(4) . ?
C11 H11A 0.9700 . ?
C11 H11B 0.9700 . ?
C11 C12 1.505(4) . ?
O12 H12 0.8200 . ?
C12 H12A 0.9700 . ?
C12 H12B 0.9700 . ?
O14 H14 0.8200 . ?
O15 H15A 0.8588 . ?
O15 H15B 0.8588 . ?
O16 H16A 0.8662 . ?
O16 H16B 0.8649 . ?
O17 H17A 0.8492 . ?
O17 H17B 0.8500 . ?
O18 H18A 0.8503 . ?
O18 H18B 0.8505 . ?

loop_
_geom_hbond_atom_site_label_D
_geom_hbond_atom_site_label_H
_geom_hbond_atom_site_label_A
_geom_hbond_distance_DH
_geom_hbond_distance_HA
_geom_hbond_distance_DA
_geom_hbond_angle_DHA
_geom_hbond_site_symmetry_A
N1 H1A O15 0.89 2.13 2.997(3) 164.4 2_746
N1 H1B O3 0.89 1.87 2.749(3) 170.4 3_767
N1 H1C O10 0.89 2.35 2.994(3) 129.1 2_746
N1 H1C O18 0.89 2.20 2.986(4) 146.8 1_656
O2 H2 O6 0.82 1.78 2.587(3) 165.7 3_766
N2 H2A O17 0.89 2.01 2.896(4) 171.4 3_665
N2 H2B O9 0.89 2.13 2.985(3) 161.9 4_575
N2 H2C O4 0.89 2.04 2.905(3) 165.3 2_655
C3 H3A O3 0.97 2.69 3.487(4) 139.5 2_746
C3 H3A O5 0.97 2.68 3.381(4) 129.1 .
O5 H5 O3 0.82 1.77 2.563(3) 162.7 2_746
C5 H5A O3 0.97 2.75 3.417(4) 126.5 3_767
C5 H5B O1 0.97 2.62 3.452(4) 144.1 2_746
C6 H6A O8 0.97 2.73 3.361(3) 123.5 2_746
C6 H6B O7 0.97 2.61 3.352(4) 133.9 3_767
O9 H9 O13 0.82 1.84 2.648(3) 167.0 3_666
O12 H12 O10 0.82 1.74 2.529(2) 162.5 2_645
O14 H14 O18 0.82 2.10 2.901(3) 166.2 2_655
O15 H15A O14 0.86 2.24 3.019(3) 150.0 .
O15 H15B O2 0.86 2.75 3.301(3) 123.5 3_766
O15 H15B O6 0.86 1.91 2.680(3) 148.7 3_766
O16 H16A O13 0.87 1.91 2.772(3) 171.4 3_666
O16 H16B O7 0.86 2.21 2.921(3) 139.9 .
O17 H17A O4 0.85 2.81 3.424(3) 130.1 .
O17 H17A O11 0.85 2.27 3.039(4) 150.4 .
O17 H17B O2 0.85 2.28 3.062(4) 153.9 3_766
O18 H18A O1 0.85 2.84 3.479(3) 132.9 3_666
O18 H18A O8 0.85 2.27 2.985(3) 141.6 3_666
O18 H18B O13 0.85 2.10 2.923(3) 163.5 .

loop_
_twin_individual_id
_twin_individual_mass_fraction_refined
1 0.5855(9)
2 0.4145(9)
